data_4509104
loop_
_publ_author_name
'Xu, Hai-Bing'
'Zhang, Li-Yi'
'Chen, Xiao-Ming'
'Li, Xiu-Ling'
'Chen, Zhong-Ning'

_publ_section_title
;
 Modulation of Pt \\rightarrow Ln Energy Transfer in PtLn2(Ln = Nd, Er,
 Yb) Complexes with
 2,2&#x2032;-Bipyridyl/2,2&#x2032;:6&#x2032;2&#x2032;&#x2032;-Terpyridyl
 Ethynyl Ligands
;
_journal_issue 1
_journal_name_full 'Crystal Growth &amp; Design'
_journal_page_first 569
_journal_paper_doi 10.1021/cg800866r
_journal_volume 9
_journal_year 2009
_chemical_formula_sum 'C95 H60 Cl2 F36 N8 O12 Pt Yb2'
_chemical_formula_weight 2801.58
_chemical_name_systematic
; 
 ? 
;
_space_group_IT_number 2
_symmetry_cell_setting triclinic
_symmetry_space_group_name_Hall '-P 1'
_symmetry_space_group_name_H-M 'P -1'
_atom_sites_solution_hydrogens geom
_atom_sites_solution_primary direct
_atom_sites_solution_secondary difmap
_audit_creation_method SHELXL-97
_cell_angle_alpha 88.563(17)
_cell_angle_beta 83.632(14)
_cell_angle_gamma 64.641(13)
_cell_formula_units_Z 2
_cell_length_a 18.490(6)
_cell_length_b 18.689(6)
_cell_length_c 21.547(9)
_cell_measurement_reflns_used 16086
_cell_measurement_temperature 293(2)
_cell_measurement_theta_max 27.4835
_cell_measurement_theta_min 2.5113
_cell_volume 6685(4)
_computing_cell_refinement 'Bruker XSCANS'
_computing_data_collection 'Bruker XSCANS'
_computing_data_reduction 'Bruker SHELXTL'
_computing_molecular_graphics 'Bruker SHELXTL'
_computing_publication_material 'Bruker SHELXTL'
_computing_structure_refinement 'SHELXL-97 (Sheldrick, 1997)'
_computing_structure_solution 'SHELXS-97 (Sheldrick, 1990)'
_diffrn_ambient_temperature 293(2)
_diffrn_measured_fraction_theta_full 0.983
_diffrn_measured_fraction_theta_max 0.983
_diffrn_measurement_device_type 'RIGAKU MERCURY CCD/AFC'
_diffrn_measurement_method '\w scans'
_diffrn_radiation_monochromator graphite
_diffrn_radiation_source 'Rotating Anode'
_diffrn_radiation_type MoK\a
_diffrn_radiation_wavelength 0.71073
_diffrn_reflns_av_R_equivalents 0.0405
_diffrn_reflns_av_sigmaI/netI 0.0696
_diffrn_reflns_limit_h_max 21
_diffrn_reflns_limit_h_min -21
_diffrn_reflns_limit_k_max 21
_diffrn_reflns_limit_k_min -22
_diffrn_reflns_limit_l_max 25
_diffrn_reflns_limit_l_min -22
_diffrn_reflns_number 41442
_diffrn_reflns_theta_full 25.00
_diffrn_reflns_theta_max 25.00
_diffrn_reflns_theta_min 2.51
_exptl_absorpt_coefficient_mu 2.570
_exptl_absorpt_correction_T_max 1.000
_exptl_absorpt_correction_T_min 0.6051
_exptl_absorpt_correction_type multi-scan
_exptl_crystal_colour Yellow
_exptl_crystal_density_diffrn 1.392
_exptl_crystal_density_method 'not measured'
_exptl_crystal_description Prism
_exptl_crystal_F_000 2716
_exptl_crystal_size_max 0.55
_exptl_crystal_size_mid 0.45
_exptl_crystal_size_min 0.40
_refine_diff_density_max 3.450
_refine_diff_density_min -1.647
_refine_diff_density_rms 0.186
_refine_ls_extinction_method none
_refine_ls_goodness_of_fit_ref 1.059
_refine_ls_hydrogen_treatment constr
_refine_ls_matrix_type full
_refine_ls_number_parameters 1397
_refine_ls_number_reflns 23160
_refine_ls_number_restraints 353
_refine_ls_restrained_S_all 1.056
_refine_ls_R_factor_all 0.1124
_refine_ls_R_factor_gt 0.0876
_refine_ls_shift/su_max 0.002
_refine_ls_shift/su_mean 0.000
_refine_ls_structure_factor_coef Fsqd
_refine_ls_weighting_details 'calc w=1/[\s^2^(Fo^2^)+(0.1532P)^2^+42.7172P] where P=(Fo^2^+2Fc^2^)/3'
_refine_ls_weighting_scheme calc
_refine_ls_wR_factor_gt 0.2476
_refine_ls_wR_factor_ref 0.2809
_reflns_number_gt 17013
_reflns_number_total 23160
_reflns_threshold_expression >2sigma(I)
_cod_data_source_file cg800866rsup1.cif
_cod_data_source_block compound_8
_cod_depositor_comments
;
The following automatic conversions were performed:

'_symmetry_cell_setting' value 'Triclinic' changed to 'triclinic'
according to /home/saulius/struct/CIF-dictionaries/cif_core.dic
dictionary named 'cif_core.dic' version 2.4.2 from
2011-04-26.

'_exptl_absorpt_correction_type' value 'Multi-scan'
changed to 'multi-scan' according to
/home/saulius/struct/CIF-dictionaries/cif_core.dic dictionary named
'cif_core.dic' version 2.4.2 from 2011-04-26.

Automatic conversion script
Id: cif_fix_values 1891 2012-01-12 08:04:46Z andrius 
;
_cod_original_sg_symbol_H-M P-1
_cod_database_code 4509104

loop_
_symmetry_equiv_pos_as_xyz
'x, y, z'
'-x, -y, -z'

loop_
_atom_site_label
_atom_site_type_symbol
_atom_site_fract_x
_atom_site_fract_y
_atom_site_fract_z
_atom_site_U_iso_or_equiv
_atom_site_adp_type
_atom_site_occupancy
_atom_site_symmetry_multiplicity
_atom_site_calc_flag
_atom_site_refinement_flags
_atom_site_disorder_assembly
_atom_site_disorder_group
Pt Pt 0.95648(3) 0.86986(2) 0.51166(2) 0.05738(16) Uani 1 1 d . . .
Yb1 Yb 1.43924(3) 0.13084(3) 0.74307(3) 0.06237(18) Uani 1 1 d . . .
Yb2 Yb 1.01346(3) 0.27225(3) 0.09746(2) 0.05959(18) Uani 1 1 d . . .
F1 F 1.5036(19) 0.356(2) 0.7569(17) 0.197(11) Uiso 0.50 1 d PDU A 1
F2 F 1.570(3) 0.327(2) 0.6655(12) 0.224(13) Uiso 0.50 1 d PDU A 1
F3 F 1.6284(18) 0.272(2) 0.746(2) 0.230(13) Uiso 0.50 1 d PDU A 1
F1' F 1.6250(18) 0.302(2) 0.6933(19) 0.212(12) Uiso 0.50 1 d PDU A 2
F2' F 1.562(3) 0.295(3) 0.7822(12) 0.216(12) Uiso 0.50 1 d PDU A 2
F3' F 1.4956(17) 0.3600(18) 0.707(2) 0.194(11) Uiso 0.50 1 d PDU A 2
F4 F 1.6855(19) -0.0393(13) 0.6123(14) 0.162(9) Uiso 0.50 1 d PDU A 1
F5 F 1.7452(14) 0.0368(18) 0.6153(14) 0.164(9) Uiso 0.50 1 d PDU A 1
F6 F 1.6703(16) 0.0489(17) 0.5434(9) 0.145(8) Uiso 0.50 1 d PDU A 1
F4' F 1.6946(19) 0.0747(16) 0.5581(12) 0.170(9) Uiso 0.50 1 d PDU A 2
F5' F 1.6612(19) -0.0207(16) 0.5788(14) 0.167(9) Uiso 0.50 1 d PDU A 2
F6' F 1.7418(15) -0.0027(18) 0.6338(13) 0.164(9) Uiso 0.50 1 d PDU A 2
F7 F 1.5409(17) -0.137(2) 0.6640(12) 0.166(9) Uiso 0.50 1 d PDU B 1
F8 F 1.556(2) -0.173(2) 0.7593(12) 0.183(10) Uiso 0.50 1 d PDU B 1
F9 F 1.6574(11) -0.1816(18) 0.6973(14) 0.161(9) Uiso 0.50 1 d PDU B 1
F7' F 1.6354(14) -0.2009(14) 0.7343(13) 0.152(9) Uiso 0.50 1 d PDU B 2
F8' F 1.6033(17) -0.1349(18) 0.6514(10) 0.159(9) Uiso 0.50 1 d PDU B 2
F9' F 1.5120(13) -0.1481(17) 0.7136(14) 0.154(9) Uiso 0.50 1 d PDU B 2
F10 F 1.6427(14) 0.0766(11) 0.8826(9) 0.124(7) Uiso 0.50 1 d PDU B 1
F11 F 1.7286(13) 0.0291(14) 0.8019(10) 0.130(8) Uiso 0.50 1 d PDU B 1
F12 F 1.7060(13) -0.0501(9) 0.8669(10) 0.112(7) Uiso 0.50 1 d PDU B 1
F10' F 1.7297(12) -0.0531(9) 0.8430(11) 0.115(7) Uiso 0.50 1 d PDU B 2
F11' F 1.6316(11) 0.0439(12) 0.8950(8) 0.107(6) Uiso 0.50 1 d PDU B 2
F12' F 1.7036(16) 0.0671(13) 0.8179(13) 0.150(9) Uiso 0.50 1 d PDU B 2
F13 F 1.4340(17) 0.0407(14) 0.9582(13) 0.157(10) Uiso 0.50 1 d PD C 1
F14 F 1.4908(11) -0.0729(12) 0.9116(12) 0.139(9) Uiso 0.50 1 d PD C 1
F15 F 1.3711(14) -0.0313(16) 0.9533(13) 0.150(10) Uiso 0.50 1 d PD C 1
F13' F 1.4066(13) -0.0699(11) 0.9337(11) 0.121(7) Uiso 0.50 1 d PD C 2
F14' F 1.3836(12) 0.0441(11) 0.9685(9) 0.110(6) Uiso 0.50 1 d PD C 2
F15' F 1.4999(9) -0.0310(12) 0.9268(10) 0.104(6) Uiso 0.50 1 d PD C 2
F16 F 1.2086(13) 0.0828(13) 0.7081(9) 0.118(6) Uiso 0.50 1 d PDU C 1
F17 F 1.1864(14) 0.0439(16) 0.7963(10) 0.146(8) Uiso 0.50 1 d PDU C 1
F18 F 1.2733(15) -0.0339(10) 0.7333(12) 0.141(8) Uiso 0.50 1 d PDU C 1
F16' F 1.2269(17) -0.0173(13) 0.7692(13) 0.156(9) Uiso 0.50 1 d PDU C 2
F17' F 1.2649(16) 0.0301(16) 0.6917(9) 0.151(8) Uiso 0.50 1 d PDU C 2
F18' F 1.1770(11) 0.1054(11) 0.7567(11) 0.122(7) Uiso 0.50 1 d PDU C 2
F19 F 0.9574(10) 0.0469(13) 0.1401(11) 0.134(8) Uiso 0.50 1 d PD D 1
F20 F 0.8318(11) 0.0975(13) 0.1341(9) 0.111(7) Uiso 0.50 1 d PD D 1
F21 F 0.8764(13) 0.0964(13) 0.2207(6) 0.105(6) Uiso 0.50 1 d PD D 1
F19' F 0.8115(9) 0.1178(15) 0.1680(11) 0.129(8) Uiso 0.50 1 d PD D 2
F20' F 0.9210(14) 0.0715(15) 0.2095(9) 0.133(9) Uiso 0.50 1 d PD D 2
F21' F 0.9221(14) 0.0576(15) 0.1122(9) 0.144(9) Uiso 0.50 1 d PD D 2
F22 F 0.752(2) 0.4577(18) 0.1002(12) 0.174(11) Uiso 0.50 1 d PDU D 1
F23 F 0.7137(17) 0.4341(17) 0.1953(8) 0.145(9) Uiso 0.50 1 d PDU D 1
F24 F 0.6849(13) 0.3862(15) 0.1152(12) 0.129(8) Uiso 0.50 1 d PDU D 1
F22' F 0.6776(13) 0.3857(15) 0.1498(12) 0.130(8) Uiso 0.50 1 d PDU D 2
F23' F 0.7389(17) 0.4365(16) 0.0812(9) 0.141(9) Uiso 0.50 1 d PDU D 2
F24' F 0.7322(15) 0.4589(13) 0.1802(9) 0.122(7) Uiso 0.50 1 d PDU D 2
F25 F 1.0977(9) 0.2715(10) -0.1240(9) 0.102(6) Uiso 0.50 1 d PD E 1
F26 F 1.1768(12) 0.1517(8) -0.1093(10) 0.104(6) Uiso 0.50 1 d PD E 1
F27 F 1.2233(12) 0.2379(15) -0.1290(13) 0.149(10) Uiso 0.50 1 d PD E 1
F25' F 1.2438(8) 0.1887(13) -0.1170(11) 0.127(8) Uiso 0.50 1 d PD E 2
F26' F 1.1369(12) 0.2890(9) -0.1316(9) 0.108(6) Uiso 0.50 1 d PD E 2
F27' F 1.1351(12) 0.1761(11) -0.1153(10) 0.107(6) Uiso 0.50 1 d PD E 2
F28 F 1.2671(13) 0.2452(13) 0.1580(6) 0.102(7) Uiso 0.50 1 d PD E 1
F29 F 1.2935(12) 0.3022(10) 0.0773(9) 0.097(6) Uiso 0.50 1 d PD E 1
F30 F 1.3392(12) 0.1760(10) 0.0779(10) 0.123(8) Uiso 0.50 1 d PD E 1
F28' F 1.3492(12) 0.2054(14) 0.0650(11) 0.145(10) Uiso 0.50 1 d PD E 2
F29' F 1.2779(15) 0.2105(14) 0.1511(7) 0.119(8) Uiso 0.50 1 d PD E 2
F30' F 1.2647(15) 0.3171(9) 0.1052(11) 0.125(8) Uiso 0.50 1 d PD E 2
F31 F 1.1834(14) -0.0163(14) 0.0857(8) 0.118(6) Uiso 0.50 1 d PDU F 1
F32 F 1.2211(14) 0.0134(18) -0.0053(10) 0.155(8) Uiso 0.50 1 d PDU F 1
F33 F 1.1355(14) -0.0360(12) 0.0063(10) 0.117(7) Uiso 0.50 1 d PDU F 1
F31' F 1.1709(14) -0.0332(13) -0.0169(8) 0.121(6) Uiso 0.50 1 d PDU F 2
F32' F 1.1498(15) -0.0206(15) 0.0840(8) 0.130(8) Uiso 0.50 1 d PDU F 2
F33' F 1.2296(11) 0.0193(15) 0.0313(11) 0.125(7) Uiso 0.50 1 d PDU F 2
F34 F 0.8335(11) 0.2488(13) -0.0381(12) 0.147(8) Uiso 0.50 1 d PDU F 1
F35 F 0.9053(15) 0.1358(10) -0.0803(11) 0.127(7) Uiso 0.50 1 d PDU F 1
F36 F 0.9332(15) 0.2326(13) -0.1044(9) 0.129(7) Uiso 0.50 1 d PDU F 1
F34' F 0.9389(13) 0.1416(10) -0.1005(9) 0.120(6) Uiso 0.50 1 d PDU F 2
F35' F 0.8852(15) 0.2667(10) -0.0861(11) 0.133(7) Uiso 0.50 1 d PDU F 2
F36' F 0.8420(12) 0.1974(14) -0.0286(10) 0.131(7) Uiso 0.50 1 d PDU F 2
O1 O 1.4858(7) 0.2263(7) 0.7191(7) 0.105(4) Uani 1 1 d . . .
O2 O 1.5490(7) 0.0846(8) 0.6584(6) 0.098(3) Uani 1 1 d . . .
O3 O 1.4949(6) -0.0038(5) 0.7261(5) 0.078(3) Uani 1 1 d . . .
O4 O 1.5547(6) 0.0876(6) 0.7884(5) 0.082(3) Uani 1 1 d . . .
O5 O 1.4271(6) 0.0739(6) 0.8402(4) 0.079(3) Uani 1 1 d . . .
O6 O 1.3275(6) 0.1054(6) 0.7519(5) 0.075(2) Uani 1 1 d . . .
O7 O 0.9586(7) 0.1844(6) 0.1451(5) 0.086(3) Uani 1 1 d . . .
O8 O 0.8782(6) 0.3425(6) 0.1357(5) 0.084(3) Uani 1 1 d . . .
O9 O 1.0792(6) 0.2672(6) -0.0059(4) 0.078(2) Uani 1 1 d . . .
O10 O 1.1408(6) 0.2695(6) 0.1001(4) 0.075(2) Uani 1 1 d . . .
O11 O 1.0957(6) 0.1436(6) 0.0703(4) 0.076(2) Uani 1 1 d . . .
O12 O 0.9483(6) 0.2439(5) 0.0250(4) 0.073(2) Uani 1 1 d . . .
N1 N 0.9501(6) 0.9525(5) 0.5766(4) 0.056(2) Uani 1 1 d . . .
N2 N 0.8915(6) 0.9754(5) 0.4713(4) 0.055(2) Uani 1 1 d . . .
N3 N 1.3876(7) 0.1315(7) 0.6406(5) 0.076(3) Uani 1 1 d . . .
N4 N 1.3259(7) 0.2553(6) 0.7223(5) 0.066(3) Uani 1 1 d . . .
N5 N 1.3926(7) 0.2321(7) 0.8280(5) 0.073(3) Uani 1 1 d . . .
N6 N 0.9551(7) 0.4024(6) 0.0501(5) 0.066(3) Uani 1 1 d . . .
N7 N 1.0030(6) 0.3822(6) 0.1632(4) 0.061(2) Uani 1 1 d . . .
N8 N 1.0623(7) 0.2319(6) 0.2003(4) 0.065(3) Uani 1 1 d . . .
C1 C 0.9823(10) 0.9342(9) 0.6312(6) 0.080(4) Uani 1 1 d . . .
H1A H 1.0125 0.8815 0.6404 0.096 Uiso 1 1 calc R . .
C2 C 0.9711(11) 0.9923(9) 0.6731(7) 0.083(4) Uani 1 1 d . . .
H2A H 0.9942 0.9782 0.7103 0.099 Uiso 1 1 calc R . .
C3 C 0.9273(9) 1.0705(9) 0.6623(6) 0.071(3) Uani 1 1 d . . .
C4 C 0.8978(8) 1.0883(8) 0.6043(6) 0.067(3) Uani 1 1 d . . .
H4A H 0.8702 1.1408 0.5933 0.080 Uiso 1 1 calc R . .
C5 C 0.9098(7) 1.0276(7) 0.5631(5) 0.054(3) Uani 1 1 d . . .
C6 C 0.8762(7) 1.0412(7) 0.5028(5) 0.055(3) Uani 1 1 d . . .
C7 C 0.8330(8) 1.1137(7) 0.4804(6) 0.062(3) Uani 1 1 d . . .
H7A H 0.8276 1.1586 0.5019 0.075 Uiso 1 1 calc R . .
C8 C 0.7964(9) 1.1222(8) 0.4258(7) 0.078(4) Uani 1 1 d . G .
C9 C 0.8133(10) 1.0534(9) 0.3928(6) 0.083(4) Uani 1 1 d . . .
H9A H 0.7914 1.0556 0.3555 0.099 Uiso 1 1 calc R . .
C10 C 0.8618(10) 0.9827(8) 0.4152(6) 0.079(4) Uani 1 1 d . . .
H10A H 0.8754 0.9371 0.3913 0.094 Uiso 1 1 calc R . .
C11 C 0.9100(10) 1.1353(10) 0.7125(7) 0.083(4) Uani 1 1 d . . .
C12 C 0.8635(16) 1.2184(10) 0.6862(9) 0.129(8) Uani 1 1 d . . .
H12A H 0.8961 1.2268 0.6515 0.194 Uiso 1 1 calc R . .
H12B H 0.8511 1.2580 0.7182 0.194 Uiso 1 1 calc R . .
H12C H 0.8144 1.2219 0.6725 0.194 Uiso 1 1 calc R . .
C13 C 0.8601(17) 1.1190(14) 0.7688(8) 0.141(10) Uani 1 1 d . . .
H13A H 0.8907 1.0674 0.7844 0.212 Uiso 1 1 calc R . .
H13B H 0.8112 1.1212 0.7558 0.212 Uiso 1 1 calc R . .
H13C H 0.8473 1.1582 0.8012 0.212 Uiso 1 1 calc R . .
C14 C 0.9888(11) 1.1306(12) 0.7329(8) 0.103(5) Uani 1 1 d . . .
H14A H 1.0184 1.0794 0.7495 0.154 Uiso 1 1 calc R . .
H14B H 0.9769 1.1707 0.7644 0.154 Uiso 1 1 calc R . .
H14C H 1.0206 1.1389 0.6975 0.154 Uiso 1 1 calc R . .
C15 C 0.7441(10) 1.2040(9) 0.4000(7) 0.101(6) Uani 1 1 d D . .
C16 C 0.732(2) 1.2730(12) 0.4428(12) 0.150(11) Uani 0.74(3) 1 d PDU G 1
H16A H 0.6992 1.3221 0.4246 0.225 Uiso 0.74(3) 1 calc PR G 1
H16B H 0.7834 1.2719 0.4480 0.225 Uiso 0.74(3) 1 calc PR G 1
H16C H 0.7059 1.2684 0.4828 0.225 Uiso 0.74(3) 1 calc PR G 1
C17 C 0.6627(13) 1.2072(18) 0.3902(19) 0.17(2) Uani 0.74(3) 1 d PDU G 1
H17A H 0.6297 1.2579 0.3743 0.257 Uiso 0.74(3) 1 calc PR G 1
H17B H 0.6369 1.1995 0.4293 0.257 Uiso 0.74(3) 1 calc PR G 1
H17C H 0.6700 1.1662 0.3608 0.257 Uiso 0.74(3) 1 calc PR G 1
C18 C 0.7860(17) 1.2131(17) 0.3372(11) 0.150(11) Uani 0.74(3) 1 d PDU G 1
H18A H 0.7544 1.2637 0.3205 0.224 Uiso 0.74(3) 1 calc PR G 1
H18B H 0.7918 1.1718 0.3087 0.224 Uiso 0.74(3) 1 calc PR G 1
H18C H 0.8382 1.2096 0.3428 0.224 Uiso 0.74(3) 1 calc PR G 1
C16' C 0.699(4) 1.201(5) 0.346(3) 0.17(2) Uani 0.26(3) 1 d PDU G 2
H16D H 0.6680 1.2536 0.3324 0.255 Uiso 0.26(3) 1 calc PR G 2
H16E H 0.6633 1.1768 0.3592 0.255 Uiso 0.26(3) 1 calc PR G 2
H16F H 0.7367 1.1701 0.3117 0.255 Uiso 0.26(3) 1 calc PR G 2
C17' C 0.793(4) 1.251(4) 0.380(4) 0.150(11) Uani 0.26(3) 1 d PDU G 2
H17D H 0.7580 1.3011 0.3647 0.225 Uiso 0.26(3) 1 calc PR G 2
H17E H 0.8347 1.2217 0.3477 0.225 Uiso 0.26(3) 1 calc PR G 2
H17F H 0.8162 1.2589 0.4153 0.225 Uiso 0.26(3) 1 calc PR G 2
C18' C 0.683(4) 1.247(4) 0.455(2) 0.152(13) Uani 0.26(3) 1 d PDU G 2
H18D H 0.6476 1.2996 0.4431 0.228 Uiso 0.26(3) 1 calc PR G 2
H18E H 0.7101 1.2514 0.4893 0.228 Uiso 0.26(3) 1 calc PR G 2
H18F H 0.6514 1.2186 0.4680 0.228 Uiso 0.26(3) 1 calc PR G 2
C19 C 1.0195(8) 0.7730(6) 0.5552(7) 0.071(4) Uani 1 1 d . . .
C20 C 1.0516(9) 0.7135(9) 0.5843(7) 0.081(4) Uani 1 1 d . . .
C21 C 1.0956(9) 0.6393(9) 0.6093(8) 0.082(4) Uani 1 1 d . . .
C22 C 1.1082(15) 0.5720(9) 0.5792(9) 0.129(9) Uani 1 1 d . . .
H22A H 1.0861 0.5759 0.5418 0.155 Uiso 1 1 calc R . .
C23 C 1.1513(16) 0.4992(9) 0.6004(10) 0.142(10) Uani 1 1 d . . .
H23A H 1.1615 0.4552 0.5756 0.171 Uiso 1 1 calc R . .
C24 C 1.1812(9) 0.4875(8) 0.6586(7) 0.079(4) Uani 1 1 d . . .
C25 C 1.1648(10) 0.5551(8) 0.6913(8) 0.086(4) Uani 1 1 d . . .
H25A H 1.1831 0.5506 0.7304 0.104 Uiso 1 1 calc R . .
C26 C 1.1224(10) 0.6304(9) 0.6694(8) 0.083(4) Uani 1 1 d . . .
H26A H 1.1116 0.6748 0.6939 0.099 Uiso 1 1 calc R . .
C27 C 1.2278(8) 0.4082(8) 0.6823(6) 0.068(3) Uani 1 1 d . . .
C28 C 1.2560(9) 0.3964(8) 0.7412(7) 0.079(4) Uani 1 1 d . . .
H28A H 1.2413 0.4393 0.7686 0.094 Uiso 1 1 calc R . .
C29 C 1.3054(8) 0.3213(8) 0.7583(6) 0.065(3) Uani 1 1 d . . .
C30 C 1.2965(8) 0.2662(7) 0.6669(6) 0.069(3) Uani 1 1 d . . .
C31 C 1.2479(8) 0.3393(7) 0.6463(7) 0.071(3) Uani 1 1 d . . .
H31A H 1.2280 0.3434 0.6079 0.085 Uiso 1 1 calc R . .
C32 C 1.3192(9) 0.1929(8) 0.6284(6) 0.079(4) Uani 1 1 d . . .
C33 C 1.2733(12) 0.1880(9) 0.5831(9) 0.105(6) Uani 1 1 d . . .
H33A H 1.2250 0.2309 0.5769 0.126 Uiso 1 1 calc R . .
C34 C 1.2992(15) 0.1200(11) 0.5478(10) 0.136(9) Uani 1 1 d . . .
H34A H 1.2708 0.1163 0.5159 0.164 Uiso 1 1 calc R . .
C35 C 1.3697(14) 0.0564(11) 0.5614(10) 0.134(9) Uani 1 1 d . . .
H35A H 1.3881 0.0081 0.5401 0.161 Uiso 1 1 calc R . .
C36 C 1.4118(11) 0.0661(10) 0.6067(8) 0.097(5) Uani 1 1 d . . .
H36A H 1.4602 0.0240 0.6138 0.116 Uiso 1 1 calc R . .
C37 C 1.3381(9) 0.3061(8) 0.8194(7) 0.075(4) Uani 1 1 d . . .
C38 C 1.3140(13) 0.3648(10) 0.8655(8) 0.106(6) Uani 1 1 d . . .
H38A H 1.2751 0.4154 0.8589 0.128 Uiso 1 1 calc R . .
C39 C 1.3471(13) 0.3482(11) 0.9202(9) 0.115(7) Uani 1 1 d . . .
H39A H 1.3317 0.3871 0.9513 0.138 Uiso 1 1 calc R . .
C40 C 1.4040(13) 0.2725(11) 0.9288(8) 0.109(6) Uani 1 1 d . . .
H40A H 1.4278 0.2592 0.9657 0.130 Uiso 1 1 calc R . .
C41 C 1.4239(11) 0.2190(11) 0.8829(7) 0.092(5) Uani 1 1 d . . .
H41A H 1.4627 0.1683 0.8892 0.110 Uiso 1 1 calc R . .
C51 C 1.5601(13) 0.2989(14) 0.7211(11) 0.172(9) Uani 1 1 d DU . .
C52 C 1.5506(18) 0.2252(16) 0.7013(15) 0.151(8) Uani 1 1 d DU A .
C53 C 1.6132(15) 0.1668(17) 0.6662(13) 0.140(9) Uani 1 1 d . . .
H53A H 1.6614 0.1713 0.6566 0.167 Uiso 1 1 calc R A .
C54 C 1.6059(12) 0.0989(15) 0.6441(10) 0.109(6) Uani 1 1 d . A .
C55 C 1.6794(11) 0.0326(12) 0.6025(8) 0.143(10) Uani 1 1 d D . .
C56 C 1.5795(10) -0.1398(12) 0.7112(9) 0.143(9) Uani 1 1 d D . .
C57 C 1.5590(11) -0.0550(9) 0.7393(8) 0.096(5) Uani 1 1 d . B .
C58 C 1.6156(11) -0.0507(12) 0.7746(8) 0.107(6) Uani 1 1 d . . .
H58A H 1.6604 -0.0967 0.7821 0.128 Uiso 1 1 calc R B .
C59 C 1.6065(9) 0.0190(10) 0.7978(8) 0.085(4) Uani 1 1 d . B .
C60 C 1.6732(9) 0.0192(7) 0.8404(7) 0.143(10) Uani 1 1 d D . .
C61 C 1.4233(8) -0.0091(8) 0.9236(8) 0.116(6) Uani 1 1 d D . .
C62 C 1.3970(9) 0.0289(9) 0.8592(7) 0.078(4) Uani 1 1 d . C .
C63 C 1.3423(11) 0.0127(10) 0.8321(8) 0.093(5) Uani 1 1 d . . .
H63A H 1.3266 -0.0257 0.8484 0.112 Uiso 1 1 calc R C .
C64 C 1.3104(10) 0.0543(9) 0.7802(8) 0.082(4) Uani 1 1 d . C .
C65 C 1.2451(10) 0.0406(9) 0.7530(8) 0.122(7) Uani 1 1 d D . .
C70 C 0.9563(9) 0.7992(7) 0.4468(6) 0.065(3) Uani 1 1 d . . .
C71 C 0.9571(10) 0.7547(7) 0.4078(6) 0.076(4) Uani 1 1 d . . .
C72 C 0.9654(9) 0.6959(8) 0.3634(6) 0.073(4) Uani 1 1 d . . .
C73 C 1.0154(16) 0.6187(9) 0.3718(10) 0.145(11) Uani 1 1 d . . .
H73A H 1.0449 0.6062 0.4060 0.174 Uiso 1 1 calc R . .
C74 C 1.0244(15) 0.5590(9) 0.3328(9) 0.125(8) Uani 1 1 d . . .
H74A H 1.0597 0.5072 0.3406 0.150 Uiso 1 1 calc R . .
C75 C 0.9815(8) 0.5743(8) 0.2811(6) 0.066(3) Uani 1 1 d . . .
C76 C 0.9375(13) 0.6499(9) 0.2710(7) 0.101(6) Uani 1 1 d . . .
H76A H 0.9123 0.6629 0.2346 0.121 Uiso 1 1 calc R . .
C77 C 0.9271(12) 0.7099(9) 0.3106(7) 0.094(6) Uani 1 1 d . . .
H77A H 0.8931 0.7616 0.3016 0.113 Uiso 1 1 calc R . .
C78 C 0.9894(9) 0.5088(8) 0.2394(6) 0.068(3) Uani 1 1 d . . .
C79 C 0.9615(8) 0.5189(7) 0.1820(6) 0.063(3) Uani 1 1 d . . .
H79A H 0.9373 0.5701 0.1673 0.075 Uiso 1 1 calc R . .
C80 C 0.9674(7) 0.4584(7) 0.1455(5) 0.059(3) Uani 1 1 d . . .
C81 C 0.9387(8) 0.4685(7) 0.0827(6) 0.065(3) Uani 1 1 d . . .
C82 C 0.8971(12) 0.5423(9) 0.0593(8) 0.103(6) Uani 1 1 d . . .
H82A H 0.8863 0.5870 0.0835 0.124 Uiso 1 1 calc R . .
C83 C 0.8710(13) 0.5517(11) 0.0005(8) 0.110(7) Uani 1 1 d . . .
H83A H 0.8442 0.6011 -0.0166 0.133 Uiso 1 1 calc R . .
C84 C 0.8878(11) 0.4827(11) -0.0301(7) 0.102(6) Uani 1 1 d . . .
H84A H 0.8691 0.4866 -0.0689 0.123 Uiso 1 1 calc R . .
C85 C 0.9286(9) 0.4099(8) -0.0096(7) 0.081(4) Uani 1 1 d . . .
H85A H 0.9393 0.3654 -0.0340 0.098 Uiso 1 1 calc R . .
C86 C 1.0248(9) 0.4287(7) 0.2574(6) 0.068(3) Uani 1 1 d . . .
H86A H 1.0436 0.4168 0.2964 0.081 Uiso 1 1 calc R . .
C87 C 1.0318(8) 0.3690(7) 0.2190(6) 0.065(3) Uani 1 1 d . . .
C88 C 1.0704(9) 0.2840(7) 0.2386(6) 0.068(3) Uani 1 1 d . . .
C89 C 1.1124(12) 0.2604(9) 0.2903(7) 0.098(6) Uani 1 1 d . . .
H89A H 1.1196 0.2967 0.3146 0.117 Uiso 1 1 calc R . .
C90 C 1.1427(13) 0.1823(9) 0.3045(7) 0.101(6) Uani 1 1 d . . .
H90A H 1.1682 0.1653 0.3405 0.121 Uiso 1 1 calc R . .
C91 C 1.1362(10) 0.1291(9) 0.2664(7) 0.081(4) Uani 1 1 d . . .
H91A H 1.1567 0.0757 0.2762 0.097 Uiso 1 1 calc R . .
C92 C 1.0992(11) 0.1550(8) 0.2138(8) 0.088(5) Uani 1 1 d . . .
H92A H 1.0994 0.1177 0.1859 0.106 Uiso 1 1 calc R . .
C101 C 0.8876(8) 0.1060(10) 0.1602(6) 0.102(5) Uani 1 1 d D . .
C102 C 0.8913(12) 0.1872(10) 0.1496(8) 0.085(4) Uani 1 1 d . D .
C103 C 0.8193(12) 0.2511(11) 0.1452(9) 0.097(5) Uani 1 1 d . . .
H10B H 0.7712 0.2461 0.1460 0.117 Uiso 1 1 calc R D .
C104 C 0.8227(11) 0.3261(11) 0.1393(8) 0.089(4) Uani 1 1 d . D .
C105 C 0.7355(12) 0.4085(14) 0.1373(7) 0.167(13) Uani 1 1 d D . .
C106 C 1.1648(7) 0.2245(7) -0.1002(8) 0.100(5) Uani 1 1 d D . .
C107 C 1.1512(11) 0.2405(9) -0.0284(7) 0.082(4) Uani 1 1 d . E .
C108 C 1.2169(9) 0.2258(9) 0.0022(7) 0.082(4) Uani 1 1 d . . .
H10C H 1.2688 0.2028 -0.0185 0.098 Uiso 1 1 calc R E .
C109 C 1.2036(9) 0.2461(8) 0.0647(7) 0.075(4) Uani 1 1 d . E .
C110 C 1.2780(9) 0.2429(7) 0.0966(6) 0.100(5) Uani 1 1 d D . .
C111 C 1.1610(10) 0.0124(8) 0.0315(6) 0.124(8) Uani 1 1 d D . .
C112 C 1.0900(10) 0.0966(9) 0.0321(7) 0.083(4) Uani 1 1 d . F .
C113 C 1.0333(11) 0.1116(9) -0.0077(7) 0.092(5) Uani 1 1 d . . .
H11A H 1.0385 0.0715 -0.0350 0.111 Uiso 1 1 calc R F .
C114 C 0.9656(11) 0.1875(11) -0.0091(7) 0.095(4) Uani 1 1 d DU F .
C115 C 0.9075(9) 0.1991(8) -0.0580(6) 0.119(5) Uani 1 1 d DU . .
Cl1 Cl 0.2154(7) 0.2638(8) 0.4273(5) 0.225(5) Uani 1 1 d . . .
C01 C 0.1202(19) 0.3163(16) 0.4567(12) 0.147(9) Uani 1 1 d . . .
H01A H 0.1130 0.2974 0.4982 0.177 Uiso 1 1 calc R . .
H01B H 0.0859 0.3051 0.4313 0.177 Uiso 1 1 calc R . .
Cl2 Cl 0.0869(12) 0.4159(8) 0.4620(9) 0.322(9) Uani 1 1 d . . .

loop_
_atom_site_aniso_label
_atom_site_aniso_U_11
_atom_site_aniso_U_22
_atom_site_aniso_U_33
_atom_site_aniso_U_23
_atom_site_aniso_U_13
_atom_site_aniso_U_12
Pt 0.0784(3) 0.0368(2) 0.0534(3) 0.00136(18) -0.0171(2) -0.0191(2)
Yb1 0.0614(3) 0.0524(3) 0.0646(3) 0.0098(2) -0.0187(2) -0.0138(2)
Yb2 0.0820(4) 0.0488(3) 0.0516(3) -0.0010(2) -0.0184(2) -0.0288(3)
O1 0.089(7) 0.092(8) 0.142(11) 0.027(7) -0.017(7) -0.048(7)
O2 0.080(7) 0.105(9) 0.095(8) 0.016(6) -0.009(6) -0.028(6)
O3 0.080(6) 0.057(5) 0.087(6) 0.010(5) -0.026(5) -0.017(5)
O4 0.067(5) 0.082(7) 0.088(7) 0.015(5) -0.021(5) -0.020(5)
O5 0.081(6) 0.090(7) 0.066(5) 0.018(5) -0.020(5) -0.035(6)
O6 0.074(5) 0.069(6) 0.080(6) 0.015(5) -0.023(5) -0.025(5)
O7 0.097(7) 0.077(7) 0.092(7) -0.010(5) -0.017(6) -0.043(6)
O8 0.093(7) 0.074(6) 0.104(8) 0.003(5) -0.025(6) -0.051(6)
O9 0.095(7) 0.070(6) 0.063(5) 0.002(4) -0.012(5) -0.030(5)
O10 0.085(6) 0.076(6) 0.068(5) -0.002(5) -0.007(5) -0.038(5)
O11 0.092(6) 0.066(6) 0.071(6) -0.007(5) -0.017(5) -0.032(5)
O12 0.094(6) 0.065(5) 0.071(5) 0.004(4) -0.032(5) -0.040(5)
N1 0.071(6) 0.045(5) 0.052(5) 0.003(4) -0.018(4) -0.023(5)
N2 0.076(6) 0.036(4) 0.048(5) 0.004(4) -0.013(4) -0.018(4)
N3 0.089(8) 0.056(6) 0.063(6) 0.000(5) -0.024(6) -0.008(6)
N4 0.076(6) 0.046(5) 0.065(6) 0.007(5) -0.022(5) -0.011(5)
N5 0.086(7) 0.062(7) 0.064(6) 0.007(5) -0.026(6) -0.020(6)
N6 0.084(7) 0.064(6) 0.054(6) -0.003(5) -0.018(5) -0.032(6)
N7 0.084(7) 0.054(6) 0.044(5) 0.011(4) -0.010(5) -0.030(5)
N8 0.092(7) 0.051(6) 0.050(5) 0.008(4) -0.014(5) -0.028(5)
C1 0.114(11) 0.072(9) 0.066(8) 0.021(7) -0.046(8) -0.044(8)
C2 0.127(12) 0.069(9) 0.063(8) 0.012(7) -0.046(8) -0.044(9)
C3 0.089(9) 0.074(9) 0.060(7) -0.003(6) -0.017(6) -0.044(8)
C4 0.084(8) 0.051(7) 0.069(8) -0.011(6) -0.022(6) -0.029(6)
C5 0.062(6) 0.050(6) 0.052(6) 0.005(5) -0.013(5) -0.023(5)
C6 0.062(6) 0.055(7) 0.048(6) 0.002(5) -0.011(5) -0.025(5)
C7 0.083(8) 0.039(6) 0.058(7) -0.003(5) -0.013(6) -0.018(6)
C8 0.088(9) 0.056(8) 0.085(9) 0.000(7) -0.027(8) -0.019(7)
C9 0.120(12) 0.079(10) 0.054(7) 0.004(7) -0.028(8) -0.042(9)
C10 0.110(11) 0.050(7) 0.064(8) 0.006(6) -0.039(8) -0.016(7)
C11 0.113(11) 0.091(11) 0.059(8) -0.019(7) -0.014(7) -0.055(9)
C12 0.21(2) 0.065(10) 0.099(13) -0.033(10) -0.019(14) -0.040(13)
C13 0.24(3) 0.16(2) 0.073(11) -0.049(12) 0.026(14) -0.14(2)
C14 0.125(14) 0.109(14) 0.090(11) -0.010(10) -0.034(10) -0.059(12)
C15 0.159(17) 0.063(9) 0.071(9) 0.024(7) -0.055(10) -0.029(10)
C16 0.19(3) 0.075(14) 0.149(19) 0.043(14) -0.066(18) -0.016(14)
C17 0.078(19) 0.107(19) 0.32(6) 0.07(3) -0.10(3) -0.016(18)
C18 0.19(2) 0.083(15) 0.15(2) 0.048(14) -0.060(18) -0.025(15)
C16' 0.08(2) 0.11(2) 0.32(6) 0.06(3) -0.10(3) -0.02(2)
C17' 0.19(2) 0.079(15) 0.15(2) 0.047(14) -0.062(18) -0.019(15)
C18' 0.19(3) 0.078(17) 0.15(2) 0.046(17) -0.07(2) -0.011(17)
C19 0.068(7) 0.030(5) 0.087(9) 0.010(6) -0.022(7) 0.008(5)
C20 0.086(9) 0.061(8) 0.087(10) 0.009(7) -0.032(8) -0.018(7)
C21 0.086(9) 0.058(8) 0.089(10) 0.012(7) -0.018(8) -0.016(7)
C22 0.22(2) 0.039(7) 0.095(12) 0.013(8) -0.073(14) -0.015(11)
C23 0.21(2) 0.045(8) 0.129(16) -0.016(9) -0.090(16) 0.008(11)
C24 0.084(9) 0.056(8) 0.085(9) 0.015(7) -0.030(8) -0.013(7)
C25 0.112(12) 0.057(8) 0.087(10) 0.019(7) -0.046(9) -0.026(8)
C26 0.102(10) 0.058(8) 0.097(11) 0.022(7) -0.044(9) -0.035(8)
C27 0.067(7) 0.060(7) 0.073(8) 0.010(6) -0.015(6) -0.022(6)
C28 0.095(10) 0.058(8) 0.071(8) -0.002(6) -0.024(7) -0.019(7)
C29 0.070(7) 0.057(7) 0.071(8) 0.006(6) -0.019(6) -0.027(6)
C30 0.082(8) 0.043(6) 0.071(8) 0.009(6) -0.026(7) -0.014(6)
C31 0.080(8) 0.051(7) 0.073(8) 0.012(6) -0.032(7) -0.014(6)
C32 0.096(10) 0.054(7) 0.065(8) 0.003(6) -0.030(7) -0.008(7)
C33 0.131(14) 0.056(8) 0.112(13) 0.007(8) -0.057(11) -0.013(9)
C34 0.18(2) 0.077(11) 0.132(16) -0.018(11) -0.099(16) -0.016(13)
C35 0.17(2) 0.071(11) 0.116(15) -0.012(10) -0.082(15) 0.007(12)
C36 0.108(12) 0.065(9) 0.092(11) 0.008(8) -0.038(9) -0.007(9)
C37 0.086(9) 0.051(7) 0.072(8) 0.000(6) -0.017(7) -0.014(7)
C38 0.136(15) 0.064(9) 0.091(11) 0.001(8) -0.037(11) -0.010(10)
C39 0.147(17) 0.079(11) 0.092(12) -0.022(9) -0.037(12) -0.016(11)
C40 0.149(17) 0.089(12) 0.080(11) -0.006(9) -0.044(11) -0.036(12)
C41 0.105(11) 0.088(11) 0.076(9) 0.003(8) -0.042(9) -0.028(9)
C51 0.140(15) 0.18(2) 0.21(2) 0.046(18) -0.031(15) -0.079(16)
C52 0.130(15) 0.15(2) 0.20(2) 0.042(18) -0.037(15) -0.087(15)
C53 0.106(15) 0.15(2) 0.17(2) 0.029(19) 0.005(15) -0.068(16)
C54 0.089(12) 0.136(18) 0.100(13) 0.015(12) -0.005(10) -0.049(12)
C55 0.109(15) 0.22(3) 0.112(16) 0.011(18) 0.016(13) -0.094(19)
C56 0.121(17) 0.105(16) 0.16(2) 0.044(16) -0.025(16) -0.008(13)
C57 0.113(13) 0.051(8) 0.098(11) 0.002(8) -0.024(10) -0.009(8)
C58 0.101(12) 0.095(13) 0.085(11) 0.016(10) -0.030(9) 0.000(10)
C59 0.063(8) 0.081(10) 0.093(11) 0.000(9) -0.015(7) -0.013(8)
C60 0.134(17) 0.107(16) 0.116(16) 0.007(13) -0.059(14) 0.026(14)
C61 0.125(16) 0.098(14) 0.108(14) 0.018(11) 0.004(12) -0.037(12)
C62 0.083(9) 0.068(9) 0.073(9) 0.004(7) -0.017(7) -0.020(8)
C63 0.114(12) 0.073(10) 0.107(12) 0.035(9) -0.030(10) -0.051(9)
C64 0.093(10) 0.065(8) 0.089(10) 0.008(8) -0.033(8) -0.029(8)
C65 0.143(18) 0.108(15) 0.142(18) 0.014(13) -0.013(15) -0.080(15)
C70 0.096(9) 0.041(6) 0.054(6) -0.002(5) -0.015(6) -0.023(6)
C71 0.112(11) 0.042(6) 0.066(8) 0.002(6) -0.022(7) -0.023(7)
C72 0.107(10) 0.050(7) 0.056(7) -0.007(6) -0.018(7) -0.027(7)
C73 0.24(3) 0.047(8) 0.120(15) -0.014(9) -0.103(17) -0.017(12)
C74 0.20(2) 0.049(8) 0.104(13) -0.013(8) -0.077(14) -0.021(11)
C75 0.086(8) 0.054(7) 0.055(7) 0.000(5) -0.006(6) -0.026(6)
C76 0.180(18) 0.060(9) 0.066(8) 0.015(7) -0.056(10) -0.045(10)
C77 0.171(17) 0.056(8) 0.077(9) 0.020(7) -0.065(10) -0.057(10)
C78 0.096(9) 0.054(7) 0.051(6) -0.001(5) -0.014(6) -0.028(7)
C79 0.080(8) 0.048(6) 0.056(7) 0.009(5) -0.019(6) -0.022(6)
C80 0.071(7) 0.051(6) 0.051(6) -0.001(5) -0.006(5) -0.022(6)
C81 0.083(8) 0.050(7) 0.060(7) 0.005(5) -0.026(6) -0.023(6)
C82 0.138(14) 0.053(8) 0.091(11) -0.005(8) -0.055(10) -0.004(9)
C83 0.160(17) 0.078(11) 0.079(10) -0.001(9) -0.055(11) -0.027(11)
C84 0.129(14) 0.116(14) 0.056(8) 0.003(9) -0.046(9) -0.039(12)
C85 0.095(10) 0.051(7) 0.080(9) 0.033(7) -0.038(8) -0.009(7)
C86 0.097(9) 0.055(7) 0.054(7) -0.003(5) -0.023(6) -0.033(7)
C87 0.083(8) 0.050(7) 0.058(7) -0.002(5) -0.017(6) -0.023(6)
C88 0.102(10) 0.050(7) 0.050(6) 0.005(5) -0.023(6) -0.027(7)
C89 0.158(16) 0.058(8) 0.065(8) -0.001(7) -0.044(9) -0.027(9)
C90 0.172(17) 0.054(8) 0.062(8) 0.019(7) -0.046(10) -0.027(10)
C91 0.100(10) 0.057(8) 0.073(9) 0.009(7) -0.019(8) -0.020(7)
C92 0.139(14) 0.047(7) 0.091(10) 0.002(7) -0.033(10) -0.047(8)
C101 0.115(13) 0.126(16) 0.087(11) 0.025(11) -0.029(10) -0.069(13)
C102 0.114(13) 0.083(11) 0.078(9) -0.001(8) -0.023(9) -0.057(10)
C103 0.110(13) 0.097(13) 0.110(13) -0.007(10) -0.014(10) -0.067(11)
C104 0.093(11) 0.092(11) 0.084(10) -0.007(9) -0.015(8) -0.038(10)
C105 0.120(17) 0.26(4) 0.17(2) -0.07(3) 0.005(16) -0.13(2)
C106 0.102(12) 0.091(12) 0.101(12) 0.003(10) 0.000(10) -0.038(10)
C107 0.102(11) 0.057(8) 0.071(9) 0.002(7) 0.006(8) -0.021(8)
C108 0.072(8) 0.073(9) 0.074(9) 0.005(7) 0.001(7) -0.010(7)
C109 0.078(9) 0.057(8) 0.081(9) 0.024(7) -0.029(8) -0.017(7)
C110 0.110(13) 0.095(13) 0.089(11) 0.018(10) -0.012(10) -0.038(11)
C111 0.23(3) 0.059(9) 0.091(12) -0.020(9) 0.002(14) -0.074(13)
C112 0.109(11) 0.062(8) 0.074(9) -0.020(7) -0.011(8) -0.031(8)
C113 0.138(14) 0.064(9) 0.077(9) -0.007(7) -0.045(10) -0.036(9)
C114 0.146(13) 0.101(10) 0.075(8) 0.001(7) -0.042(8) -0.081(10)
C115 0.171(14) 0.113(11) 0.091(9) -0.013(8) -0.037(9) -0.072(11)
Cl1 0.213(10) 0.278(14) 0.177(8) -0.018(8) -0.054(7) -0.089(10)
C01 0.21(3) 0.14(2) 0.126(19) 0.002(16) -0.026(19) -0.10(2)
Cl2 0.40(2) 0.188(12) 0.42(2) 0.017(13) -0.080(18) -0.150(14)

loop_
_atom_type_symbol
_atom_type_description
_atom_type_scat_dispersion_real
_atom_type_scat_dispersion_imag
_atom_type_scat_source
C C 0.0033 0.0016 'International Tables Vol C Tables 4.2.6.8 and 6.1.1.4'
H H 0.0000 0.0000 'International Tables Vol C Tables 4.2.6.8 and 6.1.1.4'
N N 0.0061 0.0033 'International Tables Vol C Tables 4.2.6.8 and 6.1.1.4'
O O 0.0106 0.0060 'International Tables Vol C Tables 4.2.6.8 and 6.1.1.4'
F F 0.0171 0.0103 'International Tables Vol C Tables 4.2.6.8 and 6.1.1.4'
Cl Cl 0.1484 0.1585 'International Tables Vol C Tables 4.2.6.8 and 6.1.1.4'
Yb Yb -0.3850 5.5486 'International Tables Vol C Tables 4.2.6.8 and 6.1.1.4'
Pt Pt -1.7033 8.3905 'International Tables Vol C Tables 4.2.6.8 and 6.1.1.4'

loop_
_geom_angle_atom_site_label_1
_geom_angle_atom_site_label_2
_geom_angle_atom_site_label_3
_geom_angle
C70 Pt C19 86.0(5)
C70 Pt N2 98.1(4)
C19 Pt N2 175.9(5)
C70 Pt N1 175.3(4)
C19 Pt N1 98.7(5)
N2 Pt N1 77.2(4)
O4 Yb1 O3 76.8(4)
O4 Yb1 O6 136.3(4)
O3 Yb1 O6 77.8(4)
O4 Yb1 O1 76.2(4)
O3 Yb1 O1 133.1(4)
O6 Yb1 O1 144.4(4)
O4 Yb1 O5 68.8(4)
O3 Yb1 O5 73.0(4)
O6 Yb1 O5 70.1(3)
O1 Yb1 O5 128.8(4)
O4 Yb1 O2 73.6(4)
O3 Yb1 O2 67.0(4)
O6 Yb1 O2 126.0(4)
O1 Yb1 O2 69.0(5)
O5 Yb1 O2 129.8(4)
O4 Yb1 N4 139.6(4)
O3 Yb1 N4 143.6(4)
O6 Yb1 N4 73.6(4)
O1 Yb1 N4 70.9(4)
O5 Yb1 N4 116.3(4)
O2 Yb1 N4 114.0(4)
O4 Yb1 N5 81.9(4)
O3 Yb1 N5 141.6(4)
O6 Yb1 N5 97.3(4)
O1 Yb1 N5 69.5(5)
O5 Yb1 N5 69.6(4)
O2 Yb1 N5 135.6(4)
N4 Yb1 N5 65.2(3)
O4 Yb1 N3 141.9(4)
O3 Yb1 N3 82.4(4)
O6 Yb1 N3 67.0(4)
O1 Yb1 N3 96.4(5)
O5 Yb1 N3 134.0(4)
O2 Yb1 N3 68.9(4)
N4 Yb1 N3 66.0(3)
N5 Yb1 N3 131.1(3)
O12 Yb2 O11 77.0(3)
O12 Yb2 O8 77.1(4)
O11 Yb2 O8 135.4(4)
O12 Yb2 O10 135.9(3)
O11 Yb2 O10 78.5(3)
O8 Yb2 O10 142.5(3)
O12 Yb2 O9 69.0(4)
O11 Yb2 O9 71.4(3)
O8 Yb2 O9 129.5(4)
O10 Yb2 O9 68.6(3)
O12 Yb2 O7 72.5(4)
O11 Yb2 O7 69.0(4)
O8 Yb2 O7 68.9(4)
O10 Yb2 O7 129.6(4)
O9 Yb2 O7 129.5(3)
O12 Yb2 N6 81.4(3)
O11 Yb2 N6 140.1(3)
O8 Yb2 N6 69.1(4)
O10 Yb2 N6 95.2(4)
O9 Yb2 N6 69.7(3)
O7 Yb2 N6 134.3(4)
O12 Yb2 N7 141.1(3)
O11 Yb2 N7 141.9(3)
O8 Yb2 N7 72.5(3)
O10 Yb2 N7 70.0(3)
O9 Yb2 N7 113.9(3)
O7 Yb2 N7 116.6(3)
N6 Yb2 N7 65.4(3)
O12 Yb2 N8 142.0(3)
O11 Yb2 N8 83.2(3)
O8 Yb2 N8 95.8(4)
O10 Yb2 N8 68.7(4)
O9 Yb2 N8 133.7(4)
O7 Yb2 N8 70.1(4)
N6 Yb2 N8 131.5(3)
N7 Yb2 N8 66.0(3)
C52 O1 Yb1 135.0(16)
C54 O2 Yb1 133.7(14)
C57 O3 Yb1 129.9(11)
C59 O4 Yb1 131.8(11)
C62 O5 Yb1 134.0(10)
C64 O6 Yb1 133.2(9)
C102 O7 Yb2 132.0(12)
C104 O8 Yb2 132.4(11)
C107 O9 Yb2 133.6(10)
C109 O10 Yb2 135.7(9)
C112 O11 Yb2 131.3(10)
C114 O12 Yb2 133.5(10)
C5 N1 C1 119.4(11)
C5 N1 Pt 116.3(7)
C1 N1 Pt 124.3(9)
C6 N2 C10 117.8(10)
C6 N2 Pt 117.4(7)
C10 N2 Pt 124.8(8)
C36 N3 C32 117.6(13)
C36 N3 Yb1 121.3(9)
C32 N3 Yb1 118.4(8)
C30 N4 C29 116.6(10)
C30 N4 Yb1 120.4(8)
C29 N4 Yb1 120.8(8)
C37 N5 C41 116.1(13)
C37 N5 Yb1 120.7(9)
C41 N5 Yb1 123.0(10)
C81 N6 C85 118.1(11)
C81 N6 Yb2 121.1(8)
C85 N6 Yb2 120.2(8)
C87 N7 C80 117.2(10)
C87 N7 Yb2 120.9(8)
C80 N7 Yb2 121.9(7)
C92 N8 C88 116.8(11)
C92 N8 Yb2 120.5(9)
C88 N8 Yb2 120.9(8)
N1 C1 C2 120.5(13)
N1 C1 H1A 119.7
C2 C1 H1A 119.7
C1 C2 C3 122.3(12)
C1 C2 H2A 118.9
C3 C2 H2A 118.9
C2 C3 C4 116.2(12)
C2 C3 C11 121.4(13)
C4 C3 C11 122.3(13)
C5 C4 C3 119.8(12)
C5 C4 H4A 120.1
C3 C4 H4A 120.1
N1 C5 C4 121.7(11)
N1 C5 C6 115.2(10)
C4 C5 C6 123.1(11)
N2 C6 C7 121.8(10)
N2 C6 C5 114.0(10)
C7 C6 C5 124.2(11)
C6 C7 C8 121.1(11)
C6 C7 H7A 119.4
C8 C7 H7A 119.4
C9 C8 C7 116.6(13)
C9 C8 C15 120.6(13)
C7 C8 C15 122.7(12)
C10 C9 C8 119.4(13)
C10 C9 H9A 120.3
C8 C9 H9A 120.3
C9 C10 N2 122.9(12)
C9 C10 H10A 118.6
N2 C10 H10A 118.6
C14 C11 C13 109.7(15)
C14 C11 C12 108.5(16)
C13 C11 C12 111.5(17)
C14 C11 C3 110.7(14)
C13 C11 C3 106.4(13)
C12 C11 C3 110.1(12)
C11 C12 H12A 109.5
C11 C12 H12B 109.5
H12A C12 H12B 109.5
C11 C12 H12C 109.5
H12A C12 H12C 109.5
H12B C12 H12C 109.5
C11 C13 H13A 109.5
C11 C13 H13B 109.5
H13A C13 H13B 109.5
C11 C13 H13C 109.5
H13A C13 H13C 109.5
H13B C13 H13C 109.5
C11 C14 H14A 109.5
C11 C14 H14B 109.5
H14A C14 H14B 109.5
C11 C14 H14C 109.5
H14A C14 H14C 109.5
H14B C14 H14C 109.5
C17 C15 C17' 137(3)
C17 C15 C18' 70(3)
C17' C15 C18' 108.8(15)
C17 C15 C16 109.4(12)
C17' C15 C16 63(3)
C18' C15 C16 46(3)
C17 C15 C18 109.0(12)
C17' C15 C18 47(3)
C18' C15 C18 145(3)
C16 C15 C18 108.0(11)
C17 C15 C16' 42(3)
C17' C15 C16' 108.6(15)
C18' C15 C16' 108.4(14)
C16 C15 C16' 131(4)
C18 C15 C16' 68(3)
C17 C15 C8 108.9(16)
C17' C15 C8 112(3)
C18' C15 C8 104(3)
C16 C15 C8 113.1(14)
C18 C15 C8 108.4(15)
C16' C15 C8 114(3)
C15 C16 H16A 109.5
C15 C16 H16B 109.5
H16A C16 H16B 109.5
C15 C16 H16C 109.5
H16A C16 H16C 109.5
H16B C16 H16C 109.5
C15 C17 H17A 109.5
C15 C17 H17B 109.5
H17A C17 H17B 109.5
C15 C17 H17C 109.5
H17A C17 H17C 109.5
H17B C17 H17C 109.5
C15 C18 H18A 109.5
C15 C18 H18B 109.5
H18A C18 H18B 109.5
C15 C18 H18C 109.5
H18A C18 H18C 109.5
H18B C18 H18C 109.5
C15 C16' H16D 109.5
C15 C16' H16E 109.5
H16D C16' H16E 109.5
C15 C16' H16F 109.5
H16D C16' H16F 109.5
H16E C16' H16F 109.5
C15 C17' H17D 109.5
C15 C17' H17E 109.5
H17D C17' H17E 109.5
C15 C17' H17F 109.5
H17D C17' H17F 109.5
H17E C17' H17F 109.5
C15 C18' H18D 109.5
C15 C18' H18E 109.5
H18D C18' H18E 109.5
C15 C18' H18F 109.5
H18D C18' H18F 109.5
H18E C18' H18F 109.5
C20 C19 Pt 174.0(14)
C19 C20 C21 171.2(18)
C22 C21 C20 120.9(15)
C22 C21 C26 116.1(14)
C20 C21 C26 122.7(14)
C21 C22 C23 123.3(17)
C21 C22 H22A 118.3
C23 C22 H22A 118.3
C22 C23 C24 122.3(16)
C22 C23 H23A 118.9
C24 C23 H23A 118.9
C25 C24 C23 115.0(13)
C25 C24 C27 122.4(13)
C23 C24 C27 122.6(14)
C24 C25 C26 123.4(14)
C24 C25 H25A 118.3
C26 C25 H25A 118.3
C25 C26 C21 119.6(14)
C25 C26 H26A 120.2
C21 C26 H26A 120.2
C28 C27 C31 115.9(12)
C28 C27 C24 122.6(13)
C31 C27 C24 121.5(12)
C29 C28 C27 119.7(13)
C29 C28 H28A 120.1
C27 C28 H28A 120.1
N4 C29 C28 123.6(12)
N4 C29 C37 114.6(11)
C28 C29 C37 121.7(12)
N4 C30 C31 123.1(12)
N4 C30 C32 115.7(11)
C31 C30 C32 121.2(12)
C30 C31 C27 120.9(12)
C30 C31 H31A 119.6
C27 C31 H31A 119.6
N3 C32 C33 122.0(13)
N3 C32 C30 115.1(12)
C33 C32 C30 122.9(12)
C34 C33 C32 119.9(16)
C34 C33 H33A 120.0
C32 C33 H33A 120.0
C33 C34 C35 117.4(16)
C33 C34 H34A 121.3
C35 C34 H34A 121.3
C36 C35 C34 119.1(17)
C36 C35 H35A 120.5
C34 C35 H35A 120.5
N3 C36 C35 123.9(15)
N3 C36 H36A 118.1
C35 C36 H36A 118.1
N5 C37 C38 121.5(14)
N5 C37 C29 116.3(12)
C38 C37 C29 122.2(13)
C39 C38 C37 119.9(16)
C39 C38 H38A 120.1
C37 C38 H38A 120.1
C38 C39 C40 118.7(16)
C38 C39 H39A 120.6
C40 C39 H39A 120.6
C41 C40 C39 118.3(16)
C41 C40 H40A 120.9
C39 C40 H40A 120.9
C40 C41 N5 125.4(16)
C40 C41 H41A 117.3
N5 C41 H41A 117.3
F1' C51 F3' 110.6(17)
F1' C51 F1 125(3)
F3' C51 F1 49.2(17)
F1' C51 F2' 111.1(17)
F3' C51 F2' 110.2(16)
F1 C51 F2' 61.1(18)
F1' C51 F3 57.3(18)
F3' C51 F3 148(3)
F1 C51 F3 109.7(17)
F2' C51 F3 58.4(16)
F1' C51 F2 52.2(18)
F3' C51 F2 66.7(17)
F1 C51 F2 109.2(17)
F2' C51 F2 154(3)
F3 C51 F2 109.5(17)
F1' C51 C52 113(3)
F3' C51 C52 106(3)
F1 C51 C52 122(3)
F2' C51 C52 106(3)
F3 C51 C52 106(3)
F2 C51 C52 100(3)
O1 C52 C53 127(2)
O1 C52 C51 114(3)
C53 C52 C51 119(2)
C52 C53 C54 121(2)
C52 C53 H53A 119.4
C54 C53 H53A 119.4
O2 C54 C53 124(2)
O2 C54 C55 116(2)
C53 C54 C55 119.9(19)
F4' C55 F5' 110.1(15)
F4' C55 F6' 110.6(15)
F5' C55 F6' 109.4(15)
F4' C55 F5 75.0(15)
F5' C55 F5 136(3)
F6' C55 F5 38.0(15)
F4' C55 F4 140(3)
F5' C55 F4 39.1(15)
F6' C55 F4 74.0(16)
F5 C55 F4 109.8(15)
F4' C55 F6 38.9(14)
F5' C55 F6 72.5(15)
F6' C55 F6 134(3)
F5 C55 F6 108.8(15)
F4 C55 F6 109.0(15)
F4' C55 C54 101(2)
F5' C55 C54 113(2)
F6' C55 C54 112(2)
F5 C55 C54 107(2)
F4 C55 C54 113(2)
F6 C55 C54 108.4(19)
F7 C56 F7' 129(3)
F7 C56 F9 111.2(16)
F7' C56 F9 44.3(14)
F7 C56 F9' 54.4(15)
F7' C56 F9' 110.9(16)
F9 C56 F9' 140(3)
F7 C56 F8 111.0(16)
F7' C56 F8 63.4(15)
F9 C56 F8 107.7(15)
F9' C56 F8 58.8(14)
F7 C56 F8' 53.2(14)
F7' C56 F8' 108.6(15)
F9 C56 F8' 67.7(14)
F9' C56 F8' 107.4(15)
F8 C56 F8' 154(3)
F7 C56 C57 113(2)
F7' C56 C57 118(2)
F9 C56 C57 112(2)
F9' C56 C57 108.1(19)
F8 C56 C57 102(2)
F8' C56 C57 103(2)
O3 C57 C58 130.8(16)
O3 C57 C56 113.5(16)
C58 C57 C56 115.8(15)
C59 C58 C57 120.8(15)
C59 C58 H58A 119.6
C57 C58 H58A 119.6
O4 C59 C58 129.0(15)
O4 C59 C60 112.7(14)
C58 C59 C60 118.2(13)
F12' C60 F11' 112.0(14)
F12' C60 F10 78.6(14)
F11' C60 F10 33.7(12)
F12' C60 F10' 110.8(14)
F11' C60 F10' 111.0(13)
F10 C60 F10' 130(2)
F12' C60 F11 32.3(13)
F11' C60 F11 140.8(19)
F10 C60 F11 109.3(14)
F10' C60 F11 83.3(13)
F12' C60 F12 132(2)
F11' C60 F12 84.8(13)
F10 C60 F12 110.6(13)
F10' C60 F12 27.5(12)
F11 C60 F12 109.2(13)
F12' C60 C59 110.5(18)
F11' C60 C59 102.8(15)
F10 C60 C59 112.2(16)
F10' C60 C59 109.5(17)
F11 C60 C59 106.3(16)
F12 C60 C59 109.0(17)
F13 C61 F15' 69.5(13)
F13 C61 F13' 136(2)
F15' C61 F13' 109.4(13)
F13 C61 F15 110.0(14)
F15' C61 F15 133(2)
F13' C61 F15 36.8(12)
F13 C61 F14 110.3(14)
F15' C61 F14 42.2(11)
F13' C61 F14 73.0(13)
F15 C61 F14 107.2(14)
F13 C61 F14' 40.7(12)
F15' C61 F14' 107.3(13)
F13' C61 F14' 108.4(13)
F15 C61 F14' 73.7(13)
F14 C61 F14' 140(2)
F13 C61 C62 109.7(18)
F15' C61 C62 111.9(15)
F13' C61 C62 111.0(17)
F15 C61 C62 112.3(19)
F14 C61 C62 107.2(17)
F14' C61 C62 108.7(15)
O5 C62 C63 127.2(15)
O5 C62 C61 114.1(13)
C63 C62 C61 118.7(15)
C62 C63 C64 119.0(15)
C62 C63 H63A 120.5
C64 C63 H63A 120.5
O6 C64 C63 127.9(15)
O6 C64 C65 113.1(13)
C63 C64 C65 119.0(15)
F16 C65 F16' 116(2)
F16 C65 F18' 51.6(12)
F16' C65 F18' 106.9(15)
F16 C65 F18 105.6(15)
F16' C65 F18 46.5(13)
F18' C65 F18 139(2)
F16 C65 F17' 50.3(12)
F16' C65 F17' 104.0(15)
F18' C65 F17' 101.9(14)
F18 C65 F17' 65.8(13)
F16 C65 F17 105.0(14)
F16' C65 F17 53.9(13)
F18' C65 F17 62.6(12)
F18 C65 F17 100.4(13)
F17' C65 F17 140(2)
F16 C65 C64 121.3(17)
F16' C65 C64 122.9(19)
F18' C65 C64 111.4(16)
F18 C65 C64 110.0(17)
F17' C65 C64 107.6(18)
F17 C65 C64 112.5(19)
C71 C70 Pt 178.7(13)
C70 C71 C72 174.2(16)
C73 C72 C77 115.0(13)
C73 C72 C71 119.7(13)
C77 C72 C71 125.3(13)
C74 C73 C72 123.2(17)
C74 C73 H73A 118.4
C72 C73 H73A 118.4
C73 C74 C75 120.7(16)
C73 C74 H74A 119.6
C75 C74 H74A 119.6
C76 C75 C74 115.5(13)
C76 C75 C78 123.6(13)
C74 C75 C78 120.8(12)
C75 C76 C77 123.8(14)
C75 C76 H76A 118.1
C77 C76 H76A 118.1
C76 C77 C72 121.5(14)
C76 C77 H77A 119.2
C72 C77 H77A 119.2
C79 C78 C86 113.8(11)
C79 C78 C75 124.5(12)
C86 C78 C75 121.7(11)
C80 C79 C78 123.4(12)
C80 C79 H79A 118.3
C78 C79 H79A 118.3
C79 C80 N7 121.7(11)
C79 C80 C81 123.9(11)
N7 C80 C81 114.3(10)
N6 C81 C82 121.6(12)
N6 C81 C80 116.8(11)
C82 C81 C80 121.6(12)
C81 C82 C83 121.5(15)
C81 C82 H82A 119.2
C83 C82 H82A 119.2
C84 C83 C82 114.4(16)
C84 C83 H83A 122.8
C82 C83 H83A 122.8
C85 C84 C83 126.0(15)
C85 C84 H84A 117.0
C83 C84 H84A 117.0
C84 C85 N6 118.1(14)
C84 C85 H85A 120.9
N6 C85 H85A 120.9
C87 C86 C78 121.4(12)
C87 C86 H86A 119.3
C78 C86 H86A 119.3
N7 C87 C86 122.4(12)
N7 C87 C88 116.8(10)
C86 C87 C88 120.8(11)
N8 C88 C89 122.5(12)
N8 C88 C87 114.4(10)
C89 C88 C87 123.1(12)
C90 C89 C88 117.9(14)
C90 C89 H89A 121.1
C88 C89 H89A 121.1
C91 C90 C89 120.5(14)
C91 C90 H90A 119.8
C89 C90 H90A 119.8
C90 C91 C92 118.9(13)
C90 C91 H91A 120.5
C92 C91 H91A 120.5
N8 C92 C91 123.0(13)
N8 C92 H92A 118.5
C91 C92 H92A 118.5
F20 C101 F20' 128(2)
F20 C101 F21' 72.0(13)
F20' C101 F21' 108.6(14)
F20 C101 F21 108.3(13)
F20' C101 F21 34.1(11)
F21' C101 F21 134(2)
F20 C101 F19' 35.8(11)
F20' C101 F19' 108.3(13)
F21' C101 F19' 106.8(13)
F21 C101 F19' 78.1(12)
F20 C101 F19 107.8(13)
F20' C101 F19 73.1(13)
F21' C101 F19 39.7(12)
F21 C101 F19 105.8(13)
F19' C101 F19 136(2)
F20 C101 C102 115.1(16)
F20' C101 C102 112.0(16)
F21' C101 C102 112.0(17)
F21 C101 C102 108.8(15)
F19' C101 C102 108.8(17)
F19 C101 C102 110.8(17)
O7 C102 C103 129.0(16)
O7 C102 C101 114.9(16)
C103 C102 C101 116.1(15)
C102 C103 C104 115.6(16)
C102 C103 H10B 122.2
C104 C103 H10B 122.2
O8 C104 C103 130.8(17)
O8 C104 C105 110.8(15)
C103 C104 C105 118.4(15)
F23 C105 F24 112.9(14)
F23 C105 F22' 81.7(14)
F24 C105 F22' 33.0(13)
F23 C105 F23' 139(2)
F24 C105 F23' 83.1(15)
F22' C105 F23' 114.2(15)
F23 C105 F22 113.3(15)
F24 C105 F22 111.8(15)
F22' C105 F22 138(3)
F23' C105 F22 31.0(15)
F23 C105 F24' 32.6(13)
F24 C105 F24' 137(2)
F22' C105 F24' 111.2(14)
F23' C105 F24' 111.0(15)
F22 C105 F24' 81.8(16)
F23 C105 C104 105(2)
F24 C105 C104 106.5(19)
F22' C105 C104 106(2)
F23' C105 C104 105.8(19)
F22 C105 C104 107(2)
F24' C105 C104 108.0(17)
F26' C106 F26 135.4(19)
F26' C106 F27 69.2(12)
F26 C106 F27 111.0(13)
F26' C106 F27' 111.1(13)
F26 C106 F27' 32.7(10)
F27 C106 F27' 130(2)
F26' C106 F25 40.7(10)
F26 C106 F25 108.2(12)
F27 C106 F25 107.7(13)
F27' C106 F25 76.5(12)
F26' C106 F25' 106.9(13)
F26 C106 F25' 77.8(12)
F27 C106 F25' 38.9(12)
F27' C106 F25' 106.9(12)
F25 C106 F25' 139.6(18)
F26' C106 C107 112.8(14)
F26 C106 C107 107.3(15)
F27 C106 C107 114.4(18)
F27' C106 C107 111.1(15)
F25 C106 C107 108.1(14)
F25' C106 C107 107.8(16)
O9 C107 C108 127.8(14)
O9 C107 C106 114.0(14)
C108 C107 C106 118.2(13)
C107 C108 C109 117.7(14)
C107 C108 H10C 121.2
C109 C108 H10C 121.2
O10 C109 C108 129.4(14)
O10 C109 C110 113.6(13)
C108 C109 C110 117.0(13)
F29' C110 F29 132.7(19)
F29' C110 F30 86.5(14)
F29 C110 F30 109.5(13)
F29' C110 F28' 109.0(13)
F29 C110 F28' 78.9(13)
F30 C110 F28' 30.7(14)
F29' C110 F28 26.8(12)
F29 C110 F28 109.2(13)
F30 C110 F28 108.8(13)
F28' C110 F28 123(2)
F29' C110 F30' 108.8(13)
F29 C110 F30' 32.3(11)
F30 C110 F30' 137.3(19)
F28' C110 F30' 108.4(13)
F28 C110 F30' 82.2(13)
F29' C110 C109 108.4(16)
F29 C110 C109 108.7(14)
F30 C110 C109 106.7(16)
F28' C110 C109 116.4(17)
F28 C110 C109 114.0(15)
F30' C110 C109 105.6(15)
F32 C111 F31 111.1(14)
F32 C111 F31' 73.6(14)
F31 C111 F31' 122(2)
F32 C111 F32' 138(2)
F31 C111 F32' 29.4(13)
F31' C111 F32' 111.3(13)
F32 C111 F33' 37.3(12)
F31 C111 F33' 78.3(14)
F31' C111 F33' 105.9(13)
F32' C111 F33' 107.7(13)
F32 C111 F33 108.6(13)
F31 C111 F33 106.7(12)
F31' C111 F33 35.1(11)
F32' C111 F33 84.0(13)
F33' C111 F33 137.5(18)
F32 C111 C112 107.8(18)
F31 C111 C112 116.6(15)
F31' C111 C112 115.6(16)
F32' C111 C112 106.9(17)
F33' C111 C112 109.2(15)
F33 C111 C112 105.7(16)
O11 C112 C113 128.6(15)
O11 C112 C111 112.2(13)
C113 C112 C111 119.1(12)
C112 C113 C114 122.1(13)
C112 C113 H11A 119.0
C114 C113 H11A 119.0
O12 C114 C113 126.9(12)
O12 C114 C115 115.4(15)
C113 C114 C115 117.7(13)
F35' C115 F35 124.7(19)
F35' C115 F34 67.9(13)
F35 C115 F34 107.8(13)
F35' C115 F34' 108.6(12)
F35 C115 F34' 33.9(12)
F34 C115 F34' 133.7(19)
F35' C115 F36' 107.0(12)
F35 C115 F36' 75.1(13)
F34 C115 F36' 41.3(12)
F34' C115 F36' 108.6(12)
F35' C115 F36 39.8(12)
F35 C115 F36 107.9(12)
F34 C115 F36 107.4(12)
F34' C115 F36 78.2(13)
F36' C115 F36 142.8(18)
F35' C115 C114 114.2(16)
F35 C115 C114 117.5(16)
F34 C115 C114 111.9(17)
F34' C115 C114 111.0(16)
F36' C115 C114 107.3(16)
F36 C115 C114 103.7(16)
Cl1 C01 Cl2 117.1(18)
Cl1 C01 H01A 108.0
Cl2 C01 H01A 108.0
Cl1 C01 H01B 108.0
Cl2 C01 H01B 108.0
H01A C01 H01B 107.3

loop_
_geom_bond_atom_site_label_1
_geom_bond_atom_site_label_2
_geom_bond_distance
Pt C70 1.949(11)
Pt C19 1.966(11)
Pt N2 2.051(9)
Pt N1 2.068(9)
Yb1 O4 2.260(9)
Yb1 O3 2.296(9)
Yb1 O6 2.299(10)
Yb1 O1 2.315(12)
Yb1 O5 2.356(10)
Yb1 O2 2.439(12)
Yb1 N4 2.446(10)
Yb1 N5 2.470(11)
Yb1 N3 2.499(11)
Yb2 O12 2.274(8)
Yb2 O11 2.276(9)
Yb2 O8 2.333(11)
Yb2 O10 2.341(10)
Yb2 O9 2.401(10)
Yb2 O7 2.427(12)
Yb2 N6 2.447(11)
Yb2 N7 2.453(10)
Yb2 N8 2.465(10)
F1 C51 1.312(10)
F2 C51 1.322(10)
F3 C51 1.319(10)
F1' C51 1.306(10)
F2' C51 1.319(10)
F3' C51 1.308(10)
F4 C55 1.312(10)
F5 C55 1.311(10)
F6 C55 1.314(10)
F4' C55 1.305(10)
F5' C55 1.310(10)
F6' C55 1.311(10)
F7 C56 1.293(10)
F8 C56 1.321(10)
F9 C56 1.314(10)
F7' C56 1.302(10)
F8' C56 1.329(10)
F9' C56 1.317(10)
F10 C60 1.310(9)
F11 C60 1.318(10)
F12 C60 1.319(9)
F10' C60 1.312(9)
F11' C60 1.309(9)
F12' C60 1.304(10)
F13 C61 1.299(10)
F14 C61 1.309(10)
F15 C61 1.307(10)
F13' C61 1.306(9)
F14' C61 1.315(9)
F15' C61 1.303(9)
F16 C65 1.292(9)
F17 C65 1.330(10)
F18 C65 1.324(10)
F16' C65 1.294(10)
F17' C65 1.327(10)
F18' C65 1.317(10)
F19 C101 1.323(9)
F20 C101 1.297(9)
F21 C101 1.316(9)
F19' C101 1.319(9)
F20' C101 1.301(9)
F21' C101 1.304(9)
F22 C105 1.311(10)
F23 C105 1.306(10)
F24 C105 1.310(9)
F22' C105 1.311(9)
F23' C105 1.311(10)
F24' C105 1.315(10)
F25 C106 1.325(9)
F26 C106 1.298(9)
F27 C106 1.302(9)
F25' C106 1.330(9)
F26' C106 1.296(9)
F27' C106 1.305(9)
F28 C110 1.314(9)
F29 C110 1.307(9)
F30 C110 1.311(9)
F28' C110 1.313(10)
F29' C110 1.307(9)
F30' C110 1.315(9)
F31 C111 1.308(9)
F32 C111 1.297(9)
F33 C111 1.336(9)
F31' C111 1.310(9)
F32' C111 1.314(10)
F33' C111 1.327(9)
F34 C115 1.312(9)
F35 C115 1.306(9)
F36 C115 1.318(9)
F34' C115 1.314(9)
F35' C115 1.305(9)
F36' C115 1.315(9)
O1 C52 1.21(3)
O2 C54 1.20(2)
O3 C57 1.221(18)
O4 C59 1.256(18)
O5 C62 1.231(19)
O6 C64 1.254(18)
O7 C102 1.22(2)
O8 C104 1.184(19)
O9 C107 1.247(18)
O10 C109 1.227(17)
O11 C112 1.262(16)
O12 C114 1.204(18)
N1 C5 1.319(15)
N1 C1 1.348(15)
N2 C6 1.323(14)
N2 C10 1.363(15)
N3 C36 1.315(19)
N3 C32 1.342(17)
N4 C30 1.341(16)
N4 C29 1.360(16)
N5 C37 1.341(17)
N5 C41 1.345(17)
N6 C81 1.337(16)
N6 C85 1.409(17)
N7 C87 1.343(15)
N7 C80 1.353(15)
N8 C92 1.341(17)
N8 C88 1.357(16)
C1 C2 1.36(2)
C1 H1A 0.9300
C2 C3 1.36(2)
C2 H2A 0.9300
C3 C4 1.395(18)
C3 C11 1.549(18)
C4 C5 1.385(16)
C4 H4A 0.9300
C5 C6 1.472(15)
C6 C7 1.354(17)
C7 C8 1.393(18)
C7 H7A 0.9300
C8 C9 1.38(2)
C8 C15 1.55(2)
C9 C10 1.35(2)
C9 H9A 0.9300
C10 H10A 0.9300
C11 C14 1.53(2)
C11 C13 1.55(2)
C11 C12 1.55(3)
C12 H12A 0.9600
C12 H12B 0.9600
C12 H12C 0.9600
C13 H13A 0.9600
C13 H13B 0.9600
C13 H13C 0.9600
C14 H14A 0.9600
C14 H14B 0.9600
C14 H14C 0.9600
C15 C17 1.520(10)
C15 C17' 1.524(10)
C15 C18' 1.526(10)
C15 C16 1.526(10)
C15 C18 1.526(10)
C15 C16' 1.527(10)
C16 H16A 0.9600
C16 H16B 0.9600
C16 H16C 0.9600
C17 H17A 0.9600
C17 H17B 0.9600
C17 H17C 0.9600
C18 H18A 0.9600
C18 H18B 0.9600
C18 H18C 0.9600
C16' H16D 0.9600
C16' H16E 0.9600
C16' H16F 0.9600
C17' H17D 0.9600
C17' H17E 0.9600
C17' H17F 0.9600
C18' H18D 0.9600
C18' H18E 0.9600
C18' H18F 0.9600
C19 C20 1.210(19)
C20 C21 1.40(2)
C21 C22 1.35(2)
C21 C26 1.42(2)
C22 C23 1.35(2)
C22 H22A 0.9300
C23 C24 1.40(2)
C23 H23A 0.9300
C24 C25 1.36(2)
C24 C27 1.472(18)
C25 C26 1.386(19)
C25 H25A 0.9300
C26 H26A 0.9300
C27 C28 1.401(19)
C27 C31 1.405(19)
C28 C29 1.375(19)
C28 H28A 0.9300
C29 C37 1.481(19)
C30 C31 1.370(17)
C30 C32 1.493(18)
C31 H31A 0.9300
C32 C33 1.39(2)
C33 C34 1.37(2)
C33 H33A 0.9300
C34 C35 1.39(3)
C34 H34A 0.9300
C35 C36 1.37(2)
C35 H35A 0.9300
C36 H36A 0.9300
C37 C38 1.39(2)
C38 C39 1.36(2)
C38 H38A 0.9300
C39 C40 1.38(3)
C39 H39A 0.9300
C40 C41 1.33(2)
C40 H40A 0.9300
C41 H41A 0.9300
C51 C52 1.538(10)
C52 C53 1.37(3)
C53 C54 1.43(3)
C53 H53A 0.9300
C54 C55 1.59(3)
C56 C57 1.58(3)
C57 C58 1.39(3)
C58 C59 1.34(3)
C58 H58A 0.9300
C59 C60 1.62(2)
C61 C62 1.57(2)
C62 C63 1.36(2)
C63 C64 1.38(2)
C63 H63A 0.9300
C64 C65 1.52(2)
C70 C71 1.191(17)
C71 C72 1.422(17)
C72 C73 1.36(2)
C72 C77 1.367(19)
C73 C74 1.35(2)
C73 H73A 0.9300
C74 C75 1.39(2)
C74 H74A 0.9300
C75 C76 1.32(2)
C75 C78 1.484(17)
C76 C77 1.36(2)
C76 H76A 0.9300
C77 H77A 0.9300
C78 C79 1.370(17)
C78 C86 1.417(18)
C79 C80 1.352(17)
C79 H79A 0.9300
C80 C81 1.487(16)
C81 C82 1.375(19)
C82 C83 1.38(2)
C82 H82A 0.9300
C83 C84 1.36(2)
C83 H83A 0.9300
C84 C85 1.33(2)
C84 H84A 0.9300
C85 H85A 0.9300
C86 C87 1.359(17)
C86 H86A 0.9300
C87 C88 1.509(17)
C88 C89 1.382(19)
C89 C90 1.36(2)
C89 H89A 0.9300
C90 C91 1.36(2)
C90 H90A 0.9300
C91 C92 1.36(2)
C91 H91A 0.9300
C92 H92A 0.9300
C101 C102 1.56(2)
C102 C103 1.37(3)
C103 C104 1.43(2)
C103 H10B 0.9300
C104 C105 1.69(3)
C106 C107 1.56(2)
C107 C108 1.37(2)
C108 C109 1.38(2)
C108 H10C 0.9300
C109 C110 1.58(2)
C111 C112 1.56(2)
C112 C113 1.36(2)
C113 C114 1.44(2)
C113 H11A 0.9300
C114 C115 1.534(9)
Cl1 C01 1.66(3)
C01 Cl2 1.70(3)
C01 H01A 0.9700
C01 H01B 0.9700
